data_4507342
loop_
_publ_author_name
'Xu, Hai-Bing'
'Deng, Jian-Guo'
'Zhang, Li-Yi'
'Chen, Zhong-Ning'

_publ_section_title
;
 Structural and Photophysical Studies on Geometric (Er2Yb2/Yb2Er2) and
 Configurational (EuTb3/Eu3Tb) Isomers of Heterotetranuclear
 Lanthanide(III) Complexes
;
_journal_issue 2
_journal_name_full 'Crystal Growth &amp; Design'
_journal_page_first 849
_journal_paper_doi 10.1021/cg3015546
_journal_volume 13
_journal_year 2013
_chemical_formula_sum 'C74 H44 Er2 F24 N6 O17 Yb2'
_chemical_formula_weight 2425.76
_chemical_name_systematic
; 
 ? 
;
_space_group_IT_number 14
_symmetry_cell_setting monoclinic
_symmetry_space_group_name_Hall '-P 2yn'
_symmetry_space_group_name_H-M 'P 1 21/n 1'
_atom_sites_solution_hydrogens geom
_atom_sites_solution_primary direct
_atom_sites_solution_secondary difmap
_audit_creation_method SHELXL-97
_cell_angle_alpha 90.00
_cell_angle_beta 101.432(10)
_cell_angle_gamma 90.00
_cell_formula_units_Z 2
_cell_length_a 12.969(4)
_cell_length_b 24.709(3)
_cell_length_c 13.227(3)
_cell_measurement_reflns_used 1076
_cell_measurement_temperature 293(2)
_cell_measurement_theta_max 25.0200
_cell_measurement_theta_min 2.4561
_cell_volume 4154.5(17)
_computing_structure_refinement 'SHELXL-97 (Sheldrick, 1997)'
_computing_structure_solution 'SHELXS-97 (Sheldrick, 1990)'
_diffrn_ambient_temperature 293(2)
_diffrn_detector_area_resol_mean 13.6612
_diffrn_measured_fraction_theta_full 0.990
_diffrn_measured_fraction_theta_max 0.990
_diffrn_measurement_method CCD_Profile_fitting
_diffrn_radiation_monochromator graphite
_diffrn_radiation_source 'fine-focus sealed tube'
_diffrn_radiation_type MoK\a
_diffrn_radiation_wavelength 0.71073
_diffrn_reflns_av_R_equivalents 0.0497
_diffrn_reflns_av_sigmaI/netI 0.0526
_diffrn_reflns_limit_h_max 15
_diffrn_reflns_limit_h_min -15
_diffrn_reflns_limit_k_max 29
_diffrn_reflns_limit_k_min -29
_diffrn_reflns_limit_l_max 15
_diffrn_reflns_limit_l_min -15
_diffrn_reflns_number 25893
_diffrn_reflns_theta_full 25.00
_diffrn_reflns_theta_max 25.00
_diffrn_reflns_theta_min 2.01
_diffrn_standards_number 7540
_exptl_absorpt_coefficient_mu 4.351
_exptl_absorpt_correction_T_max 1.0000
_exptl_absorpt_correction_T_min 0.7423
_exptl_absorpt_correction_type multi-scan
_exptl_crystal_colour yellow
_exptl_crystal_density_diffrn 1.937
_exptl_crystal_density_method 'not measured'
_exptl_crystal_description block
_exptl_crystal_F_000 2312
_exptl_crystal_size_max 0.88
_exptl_crystal_size_mid 0.64
_exptl_crystal_size_min 0.48
_refine_diff_density_max 2.998
_refine_diff_density_min -1.950
_refine_diff_density_rms 0.265
_refine_ls_extinction_coef 0.0021(3)
_refine_ls_extinction_expression Fc^*^=kFc[1+0.001xFc^2^\l^3^/sin(2\q)]^-1/4^
_refine_ls_extinction_method SHELXL
_refine_ls_goodness_of_fit_ref 1.072
_refine_ls_hydrogen_treatment constr
_refine_ls_matrix_type full
_refine_ls_number_parameters 677
_refine_ls_number_reflns 7251
_refine_ls_number_restraints 372
_refine_ls_restrained_S_all 1.065
_refine_ls_R_factor_all 0.0751
_refine_ls_R_factor_gt 0.0562
_refine_ls_shift/su_max 0.080
_refine_ls_shift/su_mean 0.002
_refine_ls_structure_factor_coef Fsqd
_refine_ls_weighting_details 'calc w=1/[\s^2^(Fo^2^)+(0.1129P)^2^+18.2738P] where P=(Fo^2^+2Fc^2^)/3'
_refine_ls_weighting_scheme calc
_refine_ls_wR_factor_gt 0.1514
_refine_ls_wR_factor_ref 0.1924
_reflns_number_gt 5781
_reflns_number_total 7251
_reflns_threshold_expression >2sigma(I)
_cod_data_source_file cg3015546_si_003.cif
_cod_data_source_block x
_cod_depositor_comments
;
The following automatic conversions were performed:

'_exptl_absorpt_correction_type' value 'Multi-scan' changed to
'multi-scan' according to
/home/saulius/struct/CIF-dictionaries/cif_core.dic dictionary named
'cif_core.dic' version 2.4.2 from 2011-04-26.

Automatic conversion script
Id: cif_fix_values 1891 2012-01-12 08:04:46Z andrius 
;
_cod_original_cell_volume 4154.6(16)
_cod_original_sg_symbol_H-M P2(1)/n
_cod_database_code 4507342

loop_
_symmetry_equiv_pos_as_xyz
'x, y, z'
'-x+1/2, y+1/2, -z+1/2'
'-x, -y, -z'
'x-1/2, -y-1/2, z-1/2'

loop_
_atom_site_label
_atom_site_type_symbol
_atom_site_fract_x
_atom_site_fract_y
_atom_site_fract_z
_atom_site_U_iso_or_equiv
_atom_site_adp_type
_atom_site_occupancy
_atom_site_symmetry_multiplicity
_atom_site_calc_flag
_atom_site_refinement_flags
_atom_site_disorder_assembly
_atom_site_disorder_group
Yb1 Yb 0.64178(4) 0.898430(17) 0.51914(4) 0.0449(2) Uani 1 1 d . . .
Er1 Er 0.40499(4) 0.971988(17) 0.57709(4) 0.0414(2) Uani 1 1 d . . .
O1 O 0.6889(6) 0.9849(3) 0.5731(5) 0.0474(18) Uani 1 1 d . . .
O2 O 0.6826(6) 0.9510(3) 0.3841(6) 0.0483(17) Uani 1 1 d . . .
O3 O 0.5289(7) 0.9060(3) 0.6366(6) 0.0500(18) Uani 1 1 d . . .
O4 O 0.4996(5) 0.9514(3) 0.4525(5) 0.0413(15) Uani 1 1 d . . .
O5 O 0.6330(7) 0.8078(3) 0.5634(6) 0.056(2) Uani 1 1 d . . .
O6 O 0.5599(6) 0.8520(3) 0.3691(5) 0.0512(18) Uani 1 1 d . . .
O7 O 0.3240(7) 0.8940(3) 0.5006(7) 0.061(2) Uani 1 1 d . . .
O8 O 0.3181(7) 0.9311(3) 0.6950(7) 0.066(2) Uani 1 1 d . . .
N1 N 0.7741(8) 0.8983(4) 0.6807(7) 0.057(3) Uani 1 1 d . . .
N2 N 0.7921(8) 0.8607(4) 0.4499(7) 0.056(2) Uani 1 1 d . . .
N3 N 0.5128(7) 0.9944(4) 0.7489(6) 0.046(2) Uani 1 1 d . . .
C1 C 0.8142(13) 0.8555(7) 0.7345(10) 0.085(5) Uani 1 1 d . . .
H1A H 0.7998 0.8213 0.7057 0.103 Uiso 1 1 calc R . .
C2 C 0.8768(14) 0.8598(7) 0.8322(13) 0.093(5) Uani 1 1 d . . .
H2A H 0.9028 0.8284 0.8670 0.111 Uiso 1 1 calc R . .
C3 C 0.9013(14) 0.9081(6) 0.8782(11) 0.086(5) Uani 1 1 d . . .
H3A H 0.9453 0.9106 0.9427 0.103 Uiso 1 1 calc R . .
C4 C 0.8574(11) 0.9551(7) 0.8247(11) 0.074(4) Uani 1 1 d . . .
C5 C 0.8717(14) 1.0080(7) 0.8656(13) 0.094(5) Uani 1 1 d . . .
H5A H 0.9137 1.0131 0.9305 0.113 Uiso 1 1 calc R . .
C6 C 0.8271(14) 1.0500(7) 0.8141(13) 0.091(5) Uani 1 1 d . . .
H6A H 0.8372 1.0840 0.8444 0.109 Uiso 1 1 calc R . .
C7 C 0.7625(12) 1.0452(5) 0.7112(14) 0.082(4) Uani 1 1 d . . .
H7A H 0.7319 1.0759 0.6772 0.098 Uiso 1 1 calc R . .
C8 C 0.7462(9) 0.9947(5) 0.6634(10) 0.054(3) Uani 1 1 d . . .
C9 C 0.7941(9) 0.9479(5) 0.7257(10) 0.057(3) Uani 1 1 d . . .
C10 C 0.8480(12) 0.8154(6) 0.4801(13) 0.082(4) Uani 1 1 d . . .
H10C H 0.8378 0.7988 0.5404 0.098 Uiso 1 1 calc R . .
C11 C 0.9192(14) 0.7920(8) 0.4285(16) 0.107(6) Uani 1 1 d . . .
H11A H 0.9565 0.7612 0.4544 0.128 Uiso 1 1 calc R . .
C12 C 0.9334(15) 0.8146(7) 0.3399(17) 0.107(7) Uani 1 1 d . . .
H12A H 0.9783 0.7984 0.3021 0.128 Uiso 1 1 calc R . .
C13 C 0.8793(12) 0.8638(7) 0.3031(12) 0.079(4) Uani 1 1 d . . .
C14 C 0.8937(17) 0.8912(8) 0.2129(17) 0.113(7) Uani 1 1 d . . .
H14A H 0.9394 0.8775 0.1733 0.136 Uiso 1 1 calc R . .
C15 C 0.8411(16) 0.9365(8) 0.1857(14) 0.109(6) Uani 1 1 d . . .
H15A H 0.8537 0.9551 0.1282 0.131 Uiso 1 1 calc R . .
C16 C 0.7655(12) 0.9585(6) 0.2406(11) 0.076(4) Uani 1 1 d . . .
H16A H 0.7272 0.9893 0.2170 0.092 Uiso 1 1 calc R . .
C17 C 0.7513(9) 0.9328(5) 0.3285(10) 0.056(3) Uani 1 1 d . . .
C18 C 0.8077(10) 0.8853(5) 0.3616(10) 0.057(3) Uani 1 1 d . . .
C19 C 0.5190(11) 1.0402(5) 0.8005(8) 0.055(3) Uani 1 1 d . . .
H19A H 0.4890 1.0710 0.7663 0.066 Uiso 1 1 calc R . .
C20 C 0.5682(14) 1.0448(6) 0.9035(10) 0.079(4) Uani 1 1 d . . .
H20A H 0.5755 1.0784 0.9360 0.095 Uiso 1 1 calc R . .
C21 C 0.6047(13) 0.9999(7) 0.9546(10) 0.079(4) Uani 1 1 d . . .
H21A H 0.6346 1.0023 1.0245 0.095 Uiso 1 1 calc R . .
C22 C 0.5992(12) 0.9500(6) 0.9062(10) 0.068(4) Uani 1 1 d . . .
C23 C 0.6293(14) 0.9001(7) 0.9565(13) 0.087(5) Uani 1 1 d . . .
H23A H 0.6558 0.8997 1.0272 0.105 Uiso 1 1 calc R . .
C24 C 0.6197(15) 0.8524(7) 0.9017(12) 0.096(6) Uani 1 1 d . . .
H24A H 0.6368 0.8197 0.9357 0.115 Uiso 1 1 calc R . .
C25 C 0.5834(13) 0.8533(5) 0.7926(11) 0.074(4) Uani 1 1 d . . .
H25A H 0.5779 0.8211 0.7557 0.088 Uiso 1 1 calc R . .
C26 C 0.5562(10) 0.9019(5) 0.7404(10) 0.057(3) Uani 1 1 d . . .
C27 C 0.5565(10) 0.9491(5) 0.8000(8) 0.052(3) Uani 1 1 d . . .
C101 C 0.6318(9) 0.7141(4) 0.5756(9) 0.074(4) Uani 1 1 d D . .
F1 F 0.5541(16) 0.7097(9) 0.6260(17) 0.120(6) Uani 0.50 1 d PDU A 2
F2 F 0.7183(15) 0.7140(8) 0.6468(15) 0.114(6) Uani 0.50 1 d PDU A 2
F3 F 0.6320(19) 0.6686(6) 0.5239(15) 0.101(6) Uani 0.50 1 d PDU A 2
F1A F 0.622(2) 0.7195(8) 0.6728(11) 0.114(6) Uani 0.50 1 d PDU A 1
F2A F 0.7277(12) 0.6947(9) 0.581(2) 0.130(7) Uani 0.50 1 d PDU A 1
F3A F 0.5687(18) 0.6734(8) 0.5408(18) 0.120(7) Uani 0.50 1 d PDU A 1
C102 C 0.6154(9) 0.7650(4) 0.5101(9) 0.050(3) Uani 1 1 d . A .
C103 C 0.5880(9) 0.7606(4) 0.4095(8) 0.047(3) Uani 1 1 d . . .
H10A H 0.5874 0.7261 0.3813 0.057 Uiso 1 1 calc R A .
C104 C 0.5604(10) 0.8026(5) 0.3429(10) 0.058(3) Uani 1 1 d . A .
C105 C 0.5282(10) 0.7925(4) 0.2292(10) 0.083(4) Uani 1 1 d D . .
F4 F 0.4337(14) 0.8121(11) 0.195(2) 0.133(10) Uani 0.50 1 d PDU A 2
F5 F 0.526(2) 0.7429(5) 0.1935(17) 0.116(9) Uani 0.50 1 d PDU A 2
F6 F 0.5911(19) 0.8194(9) 0.1802(15) 0.118(7) Uani 0.50 1 d PDU A 2
F4A F 0.465(2) 0.7504(8) 0.210(2) 0.123(9) Uani 0.50 1 d PDU A 1
F5A F 0.6097(16) 0.7813(12) 0.1875(19) 0.148(9) Uani 0.50 1 d PDU A 1
F6A F 0.478(2) 0.8317(7) 0.1733(17) 0.121(9) Uani 0.50 1 d PDU A 1
C106 C 0.2760(10) 0.8033(5) 0.4621(13) 0.099(5) Uani 1 1 d D . .
F7 F 0.310(2) 0.8113(8) 0.3756(15) 0.110(6) Uani 0.50 1 d PDU B 2
F8 F 0.331(2) 0.7600(8) 0.5043(18) 0.134(7) Uani 0.50 1 d PDU B 2
F9 F 0.1787(12) 0.7867(10) 0.439(2) 0.122(7) Uani 0.50 1 d PDU B 2
F7A F 0.3610(15) 0.7862(11) 0.435(2) 0.136(8) Uani 0.50 1 d PDU B 1
F8A F 0.227(2) 0.7627(8) 0.4966(19) 0.134(8) Uani 0.50 1 d PDU B 1
F9A F 0.210(2) 0.8194(9) 0.3773(17) 0.137(7) Uani 0.50 1 d PDU B 1
C107 C 0.2949(11) 0.8502(5) 0.5372(13) 0.075(4) Uani 1 1 d . B .
C108 C 0.2773(14) 0.8424(6) 0.6358(13) 0.089(5) Uani 1 1 d . . .
H10B H 0.2577 0.8083 0.6551 0.107 Uiso 1 1 calc R B .
C109 C 0.2882(14) 0.8845(5) 0.7067(13) 0.083(5) Uani 1 1 d . B .
C110 C 0.2633(13) 0.8723(5) 0.8118(13) 0.121(8) Uani 1 1 d D . .
F10 F 0.1587(14) 0.8700(12) 0.7968(18) 0.145(7) Uani 0.50 1 d PDU B 2
F11 F 0.295(2) 0.9075(9) 0.8849(16) 0.138(7) Uani 0.50 1 d PDU B 2
F12 F 0.295(2) 0.8235(7) 0.847(2) 0.154(8) Uani 0.50 1 d PDU B 2
F10A F 0.202(2) 0.9102(9) 0.8387(19) 0.143(7) Uani 0.50 1 d PDU B 1
F11A F 0.3515(17) 0.8738(12) 0.8832(17) 0.153(8) Uani 0.50 1 d PDU B 1
F12A F 0.220(2) 0.8249(7) 0.8200(19) 0.143(7) Uani 0.50 1 d PDU B 1
O01 O 0.0399(15) 0.9538(9) 0.5353(17) 0.213(10) Uani 1 1 d . . .

loop_
_atom_site_aniso_label
_atom_site_aniso_U_11
_atom_site_aniso_U_22
_atom_site_aniso_U_33
_atom_site_aniso_U_23
_atom_site_aniso_U_13
_atom_site_aniso_U_12
Yb1 0.0572(3) 0.0340(3) 0.0440(3) -0.00123(18) 0.0117(2) 0.00346(18)
Er1 0.0537(3) 0.0312(3) 0.0424(3) 0.00046(18) 0.0167(2) -0.00141(18)
O1 0.061(5) 0.034(4) 0.040(4) 0.001(3) -0.006(4) 0.003(3)
O2 0.056(4) 0.043(4) 0.050(4) 0.001(3) 0.022(4) 0.010(3)
O3 0.076(5) 0.043(4) 0.033(4) 0.006(3) 0.017(4) 0.011(4)
O4 0.051(4) 0.036(4) 0.038(4) 0.000(3) 0.012(3) -0.004(3)
O5 0.083(6) 0.039(4) 0.048(4) -0.002(3) 0.021(4) 0.005(4)
O6 0.073(5) 0.040(4) 0.037(4) -0.002(3) 0.003(4) 0.004(4)
O7 0.075(6) 0.048(5) 0.060(5) -0.007(4) 0.015(4) -0.017(4)
O8 0.088(6) 0.047(5) 0.076(6) 0.005(4) 0.043(5) -0.009(4)
N1 0.066(6) 0.070(7) 0.030(5) -0.003(4) -0.005(4) 0.016(5)
N2 0.061(6) 0.063(6) 0.045(5) 0.008(5) 0.011(5) 0.014(5)
N3 0.065(6) 0.042(5) 0.032(4) 0.012(4) 0.012(4) 0.004(4)
C1 0.110(12) 0.095(11) 0.039(7) 0.009(7) -0.016(7) 0.033(9)
C2 0.109(13) 0.075(10) 0.085(11) 0.009(9) -0.006(10) 0.019(9)
C3 0.117(13) 0.072(10) 0.054(8) 0.005(7) -0.018(9) -0.001(9)
C4 0.069(8) 0.090(10) 0.056(8) -0.009(7) -0.001(7) -0.015(8)
C5 0.108(13) 0.088(12) 0.067(10) -0.017(9) -0.030(9) -0.011(10)
C6 0.108(13) 0.070(10) 0.082(11) -0.024(9) -0.010(10) -0.017(9)
C7 0.083(10) 0.039(7) 0.117(13) -0.002(7) 0.006(9) -0.006(7)
C8 0.057(7) 0.045(6) 0.060(7) -0.007(5) 0.011(6) 0.001(5)
C9 0.053(6) 0.056(7) 0.057(7) -0.004(6) -0.002(6) -0.001(5)
C10 0.076(9) 0.071(10) 0.098(12) 0.012(8) 0.017(9) 0.016(7)
C11 0.107(13) 0.105(13) 0.118(15) 0.021(11) 0.046(12) 0.069(11)
C12 0.113(14) 0.088(12) 0.137(17) 0.030(11) 0.072(13) 0.058(11)
C13 0.079(9) 0.099(11) 0.068(9) -0.003(8) 0.033(8) 0.022(8)
C14 0.125(16) 0.122(16) 0.117(16) 0.024(12) 0.082(14) 0.048(13)
C15 0.138(16) 0.124(15) 0.082(12) 0.029(11) 0.066(12) 0.033(13)
C16 0.083(9) 0.088(10) 0.074(9) 0.016(8) 0.054(8) 0.023(8)
C17 0.053(7) 0.049(7) 0.068(8) -0.009(6) 0.018(6) 0.000(5)
C18 0.058(7) 0.056(7) 0.055(7) -0.006(6) 0.009(6) 0.011(6)
C19 0.088(9) 0.043(6) 0.033(6) -0.005(5) 0.008(6) 0.005(6)
C20 0.121(12) 0.069(9) 0.048(8) -0.017(7) 0.019(8) -0.011(9)
C21 0.115(12) 0.084(11) 0.037(7) -0.001(7) 0.011(7) 0.004(9)
C22 0.089(10) 0.066(8) 0.049(7) 0.001(6) 0.014(7) 0.018(7)
C23 0.116(13) 0.089(12) 0.060(9) 0.024(8) 0.026(9) 0.038(10)
C24 0.140(15) 0.085(11) 0.064(9) 0.034(9) 0.024(10) 0.059(11)
C25 0.111(11) 0.052(7) 0.061(8) 0.006(6) 0.028(8) 0.021(7)
C26 0.068(8) 0.049(7) 0.057(8) 0.004(5) 0.025(6) 0.014(5)
C27 0.074(8) 0.048(6) 0.034(6) 0.014(5) 0.010(5) 0.016(6)
C101 0.096(11) 0.055(8) 0.069(9) 0.016(7) 0.013(8) 0.020(8)
F1 0.176(16) 0.091(11) 0.100(12) 0.042(10) 0.043(12) -0.020(12)
F2 0.176(15) 0.069(10) 0.082(11) 0.047(9) -0.014(12) 0.001(11)
F3 0.184(17) 0.030(7) 0.090(11) 0.004(7) 0.026(12) 0.016(10)
F1A 0.196(17) 0.080(10) 0.062(10) 0.010(9) 0.021(11) -0.002(13)
F2A 0.170(15) 0.084(12) 0.127(14) 0.042(11) 0.010(13) 0.028(11)
F3A 0.173(17) 0.058(10) 0.115(12) 0.028(9) -0.004(13) -0.027(12)
C102 0.061(7) 0.037(6) 0.057(7) 0.002(5) 0.018(6) 0.007(5)
C103 0.069(7) 0.028(5) 0.042(6) 0.002(4) 0.005(5) 0.004(5)
C104 0.064(7) 0.050(7) 0.061(7) -0.012(6) 0.017(6) 0.001(6)
C105 0.099(12) 0.077(10) 0.064(9) -0.016(8) -0.006(9) -0.003(9)
F4 0.149(18) 0.14(2) 0.087(16) 0.004(15) -0.029(14) -0.011(16)
F5 0.25(3) 0.037(8) 0.055(10) -0.034(7) 0.018(15) 0.002(12)
F6 0.21(2) 0.102(15) 0.052(10) -0.014(12) 0.049(13) -0.038(17)
F4A 0.19(2) 0.092(15) 0.076(14) -0.020(12) 0.004(16) -0.053(15)
F5A 0.23(2) 0.14(2) 0.083(13) -0.044(16) 0.048(15) 0.003(19)
F6A 0.22(2) 0.057(11) 0.056(11) 0.011(8) -0.039(16) -0.004(14)
C106 0.114(14) 0.061(10) 0.128(16) -0.004(10) 0.041(12) -0.021(10)
F7 0.133(15) 0.077(12) 0.120(14) -0.039(10) 0.028(13) -0.021(12)
F8 0.159(15) 0.079(12) 0.163(17) -0.028(12) 0.032(15) 0.014(13)
F9 0.098(12) 0.093(14) 0.167(18) -0.051(13) 0.009(12) -0.036(11)
F7A 0.130(15) 0.110(15) 0.183(19) -0.065(13) 0.064(14) -0.001(12)
F8A 0.155(16) 0.075(12) 0.171(18) -0.032(11) 0.036(15) -0.061(12)
F9A 0.150(15) 0.104(14) 0.144(16) -0.052(12) -0.007(14) -0.024(13)
C107 0.080(9) 0.048(7) 0.102(11) -0.024(7) 0.034(8) -0.028(7)
C108 0.124(13) 0.057(9) 0.097(12) 0.015(8) 0.048(11) -0.023(9)
C109 0.125(13) 0.044(7) 0.095(11) -0.010(7) 0.056(10) -0.040(8)
C110 0.19(2) 0.081(13) 0.117(17) 0.011(12) 0.078(17) -0.050(14)
F10 0.200(17) 0.151(14) 0.104(12) 0.004(11) 0.078(12) -0.037(13)
F11 0.222(19) 0.130(13) 0.072(10) -0.022(10) 0.055(12) -0.062(14)
F12 0.22(2) 0.144(13) 0.100(12) 0.035(10) 0.046(14) -0.047(14)
F10A 0.214(18) 0.145(13) 0.092(12) -0.006(11) 0.080(12) -0.034(14)
F11A 0.231(19) 0.153(15) 0.083(10) -0.002(12) 0.054(13) -0.057(14)
F12A 0.211(19) 0.132(12) 0.101(12) 0.029(10) 0.064(13) -0.077(13)
O01 0.160(17) 0.21(2) 0.22(2) -0.050(17) -0.087(16) -0.016(15)

loop_
_atom_type_symbol
_atom_type_description
_atom_type_scat_dispersion_real
_atom_type_scat_dispersion_imag
_atom_type_scat_source
C C 0.0033 0.0016 'International Tables Vol C Tables 4.2.6.8 and 6.1.1.4'
H H 0.0000 0.0000 'International Tables Vol C Tables 4.2.6.8 and 6.1.1.4'
N N 0.0061 0.0033 'International Tables Vol C Tables 4.2.6.8 and 6.1.1.4'
O O 0.0106 0.0060 'International Tables Vol C Tables 4.2.6.8 and 6.1.1.4'
F F 0.0171 0.0103 'International Tables Vol C Tables 4.2.6.8 and 6.1.1.4'
Er Er -0.2586 4.9576 'International Tables Vol C Tables 4.2.6.8 and 6.1.1.4'
Yb Yb -0.3850 5.5486 'International Tables Vol C Tables 4.2.6.8 and 6.1.1.4'

loop_
_geom_angle_atom_site_label_1
_geom_angle_atom_site_label_2
_geom_angle_atom_site_label_3
_geom_angle
_geom_angle_site_symmetry_1
_geom_angle_site_symmetry_3
O4 Yb1 O1 74.5(2) . .
O4 Yb1 O5 124.9(3) . .
O1 Yb1 O5 147.3(3) . .
O4 Yb1 O3 69.4(2) . .
O1 Yb1 O3 83.2(3) . .
O5 Yb1 O3 80.9(3) . .
O4 Yb1 O2 71.2(2) . .
O1 Yb1 O2 68.7(3) . .
O5 Yb1 O2 138.9(3) . .
O3 Yb1 O2 136.4(2) . .
O4 Yb1 O6 76.1(2) . .
O1 Yb1 O6 139.7(2) . .
O5 Yb1 O6 72.9(3) . .
O3 Yb1 O6 111.1(3) . .
O2 Yb1 O6 76.2(3) . .
O4 Yb1 N1 134.8(3) . .
O1 Yb1 N1 68.5(3) . .
O5 Yb1 N1 80.9(3) . .
O3 Yb1 N1 81.0(3) . .
O2 Yb1 N1 115.9(3) . .
O6 Yb1 N1 148.4(3) . .
O4 Yb1 N2 134.5(3) . .
O1 Yb1 N2 106.5(3) . .
O5 Yb1 N2 79.2(3) . .
O3 Yb1 N2 155.5(3) . .
O2 Yb1 N2 67.5(3) . .
O6 Yb1 N2 76.3(3) . .
N1 Yb1 N2 81.8(3) . .
O4 Yb1 C8 91.0(3) . .
O1 Yb1 C8 20.3(3) . .
O5 Yb1 C8 127.3(3) . .
O3 Yb1 C8 77.9(3) . .
O2 Yb1 C8 84.8(3) . .
O6 Yb1 C8 159.6(3) . .
N1 Yb1 C8 48.6(3) . .
N2 Yb1 C8 103.3(3) . .
O4 Yb1 Er1 42.23(17) . 3_676
O1 Yb1 Er1 43.03(17) . 3_676
O5 Yb1 Er1 166.5(2) . 3_676
O3 Yb1 Er1 94.78(17) . 3_676
O2 Yb1 Er1 42.10(17) . 3_676
O6 Yb1 Er1 97.13(18) . 3_676
N1 Yb1 Er1 111.2(2) . 3_676
N2 Yb1 Er1 107.7(2) . 3_676
C8 Yb1 Er1 63.3(2) . 3_676
O4 Yb1 Er1 34.69(17) . .
O1 Yb1 Er1 70.5(2) . .
O5 Yb1 Er1 109.3(2) . .
O3 Yb1 Er1 35.61(17) . .
O2 Yb1 Er1 101.72(17) . .
O6 Yb1 Er1 99.0(2) . .
N1 Yb1 Er1 106.2(2) . .
N2 Yb1 Er1 168.9(2) . .
C8 Yb1 Er1 77.6(2) . .
Er1 Yb1 Er1 62.493(16) 3_676 .
O4 Er1 O3 69.8(2) . .
O4 Er1 O2 133.9(2) . 3_676
O3 Er1 O2 146.9(3) . 3_676
O4 Er1 O8 141.5(3) . .
O3 Er1 O8 82.1(3) . .
O2 Er1 O8 83.3(3) 3_676 .
O4 Er1 O7 76.3(3) . .
O3 Er1 O7 77.7(3) . .
O2 Er1 O7 125.1(3) 3_676 .
O8 Er1 O7 72.3(3) . .
O4 Er1 O4 71.6(3) . 3_676
O3 Er1 O4 105.9(3) . 3_676
O2 Er1 O4 70.9(3) 3_676 3_676
O8 Er1 O4 143.8(3) . 3_676
O7 Er1 O4 143.7(3) . 3_676
O4 Er1 O1 75.9(3) . 3_676
O3 Er1 O1 144.0(3) . 3_676
O2 Er1 O1 68.0(3) 3_676 3_676
O8 Er1 O1 121.4(3) . 3_676
O7 Er1 O1 84.0(3) . 3_676
O4 Er1 O1 72.3(2) 3_676 3_676
O4 Er1 N3 114.9(3) . .
O3 Er1 N3 67.6(3) . .
O2 Er1 N3 80.0(3) 3_676 .
O8 Er1 N3 75.2(3) . .
O7 Er1 N3 134.9(3) . .
O4 Er1 N3 75.6(3) 3_676 .
O1 Er1 N3 140.3(3) 3_676 .
O4 Er1 Yb1 91.21(17) . 3_676
O3 Er1 Yb1 146.9(2) . 3_676
O2 Er1 Yb1 42.71(18) 3_676 3_676
O8 Er1 Yb1 125.2(2) . 3_676
O7 Er1 Yb1 125.2(2) . 3_676
O4 Er1 Yb1 41.17(17) 3_676 3_676
O1 Er1 Yb1 41.42(17) 3_676 3_676
N3 Er1 Yb1 99.0(2) . 3_676
O4 Er1 Er1 36.14(17) . 3_676
O3 Er1 Er1 87.6(2) . 3_676
O2 Er1 Er1 102.71(18) 3_676 3_676
O8 Er1 Er1 168.4(2) . 3_676
O7 Er1 Er1 110.9(2) . 3_676
O4 Er1 Er1 35.44(17) 3_676 3_676
O1 Er1 Er1 70.3(2) 3_676 3_676
N3 Er1 Er1 95.9(2) . 3_676
Yb1 Er1 Er1 62.939(17) 3_676 3_676
O4 Er1 Yb1 34.54(17) . .
O3 Er1 Yb1 36.12(18) . .
O2 Er1 Yb1 153.07(19) 3_676 .
O8 Er1 Yb1 116.7(2) . .
O7 Er1 Yb1 80.1(2) . .
O4 Er1 Yb1 82.95(17) 3_676 .
O1 Er1 Yb1 110.48(19) 3_676 .
N3 Er1 Yb1 87.7(2) . .
Yb1 Er1 Yb1 117.507(16) 3_676 .
Er1 Er1 Yb1 54.568(18) 3_676 .
C8 O1 Yb1 121.9(7) . .
C8 O1 Er1 142.5(7) . 3_676
Yb1 O1 Er1 95.6(2) . 3_676
C17 O2 Er1 143.4(7) . 3_676
C17 O2 Yb1 120.4(7) . .
Er1 O2 Yb1 95.2(3) 3_676 .
C26 O3 Er1 115.0(6) . .
C26 O3 Yb1 126.5(7) . .
Er1 O3 Yb1 108.3(3) . .
Yb1 O4 Er1 110.8(3) . .
Yb1 O4 Er1 96.6(3) . 3_676
Er1 O4 Er1 108.4(3) . 3_676
C102 O5 Yb1 132.6(7) . .
C104 O6 Yb1 132.3(8) . .
C107 O7 Er1 132.9(9) . .
C109 O8 Er1 134.0(9) . .
C1 N1 C9 117.6(11) . .
C1 N1 Yb1 126.8(9) . .
C9 N1 Yb1 114.7(7) . .
C10 N2 C18 117.4(11) . .
C10 N2 Yb1 128.0(9) . .
C18 N2 Yb1 113.9(7) . .
C19 N3 C27 118.0(10) . .
C19 N3 Er1 129.2(7) . .
C27 N3 Er1 111.8(7) . .
N1 C1 C2 122.3(15) . .
C3 C2 C1 122.0(15) . .
C2 C3 C4 117.6(13) . .
C9 C4 C5 118.7(14) . .
C9 C4 C3 117.5(13) . .
C5 C4 C3 123.8(13) . .
C6 C5 C4 121.5(14) . .
C5 C6 C7 122.3(14) . .
C8 C7 C6 120.2(14) . .
O1 C8 C7 126.3(12) . .
O1 C8 C9 117.8(10) . .
C7 C8 C9 115.8(12) . .
O1 C8 Yb1 37.8(5) . .
C7 C8 Yb1 161.6(10) . .
C9 C8 Yb1 80.3(7) . .
N1 C9 C4 122.9(12) . .
N1 C9 C8 115.8(10) . .
C4 C9 C8 121.3(12) . .
N2 C10 C11 125.1(16) . .
C12 C11 C10 118.5(15) . .
C11 C12 C13 120.3(14) . .
C14 C13 C18 119.3(14) . .
C14 C13 C12 123.5(14) . .
C18 C13 C12 117.2(14) . .
C15 C14 C13 119.2(15) . .
C14 C15 C16 123.2(16) . .
C17 C16 C15 118.4(14) . .
O2 C17 C16 121.9(11) . .
O2 C17 C18 118.0(11) . .
C16 C17 C18 120.1(11) . .
N2 C18 C17 118.8(11) . .
N2 C18 C13 121.4(12) . .
C17 C18 C13 119.8(12) . .
N3 C19 C20 123.2(12) . .
C21 C20 C19 118.4(14) . .
C20 C21 C22 121.7(13) . .
C21 C22 C27 116.7(12) . .
C21 C22 C23 125.0(13) . .
C27 C22 C23 118.3(13) . .
C24 C23 C22 120.6(14) . .
C23 C24 C25 119.7(13) . .
C26 C25 C24 121.0(13) . .
O3 C26 C25 123.8(11) . .
O3 C26 C27 118.6(10) . .
C25 C26 C27 117.6(12) . .
N3 C27 C22 121.5(11) . .
N3 C27 C26 116.5(10) . .
C22 C27 C26 122.0(11) . .
F2 C101 F3 106.4(11) . .
F2 C101 F1 105.5(11) . .
F3 C101 F1 105.8(12) . .
F2 C101 F3A 129.1(17) . .
F3 C101 F3A 40.0(12) . .
F1 C101 F3A 68.2(12) . .
F2 C101 F2A 45.6(11) . .
F3 C101 F2A 67.6(12) . .
F1 C101 F2A 138.4(17) . .
F3A C101 F2A 104.7(12) . .
F2 C101 F1A 62.2(12) . .
F3 C101 F1A 127.0(17) . .
F1 C101 F1A 44.7(11) . .
F3A C101 F1A 104.2(12) . .
F2A C101 F1A 104.6(12) . .
F2 C101 C102 114.5(12) . .
F3 C101 C102 115.1(13) . .
F1 C101 C102 108.9(12) . .
F3A C101 C102 115.1(14) . .
F2A C101 C102 110.8(13) . .
F1A C101 C102 116.3(13) . .
O5 C102 C103 128.0(10) . .
O5 C102 C101 112.6(10) . .
C103 C102 C101 119.4(10) . .
C102 C103 C104 125.3(10) . .
O6 C104 C103 124.8(11) . .
O6 C104 C105 114.7(11) . .
C103 C104 C105 120.4(10) . .
F5 C105 F6A 121(2) . .
F5 C105 F4 105.6(13) . .
F6A C105 F4 37.5(13) . .
F5 C105 F5A 67.3(13) . .
F6A C105 F5A 105.6(13) . .
F4 C105 F5A 135(2) . .
F5 C105 F6 105.4(12) . .
F6A C105 F6 68.6(14) . .
F4 C105 F6 105.6(12) . .
F5A C105 F6 43.3(12) . .
F5 C105 F4A 39.4(13) . .
F6A C105 F4A 104.6(12) . .
F4 C105 F4A 73.7(15) . .
F5A C105 F4A 106.1(12) . .
F6 C105 F4A 136.6(18) . .
F5 C105 C104 119.9(14) . .
F6A C105 C104 116.8(14) . .
F4 C105 C104 110.0(17) . .
F5A C105 C104 111.6(14) . .
F6 C105 C104 109.4(12) . .
F4A C105 C104 111.4(15) . .
F7A C106 F9 132(2) . .
F7A C106 F8A 109.9(13) . .
F9 C106 F8A 48.1(12) . .
F7A C106 F7 50.4(13) . .
F9 C106 F7 108.6(13) . .
F8A C106 F7 133.0(19) . .
F7A C106 F9A 108.0(14) . .
F9 C106 F9A 57.6(12) . .
F8A C106 F9A 104.3(13) . .
F7 C106 F9A 59.7(12) . .
F7A C106 F8 56.0(13) . .
F9 C106 F8 105.0(12) . .
F8A C106 F8 60.2(12) . .
F7 C106 F8 103.7(12) . .
F9A C106 F8 142(2) . .
F7A C106 C107 113.1(15) . .
F9 C106 C107 114.7(15) . .
F8A C106 C107 112.5(16) . .
F7 C106 C107 114.4(13) . .
F9A C106 C107 108.5(15) . .
F8 C106 C107 109.4(16) . .
O7 C107 C108 126.5(12) . .
O7 C107 C106 115.0(13) . .
C108 C107 C106 118.5(12) . .
C107 C108 C109 121.3(13) . .
O8 C109 C108 127.3(14) . .
O8 C109 C110 115.5(12) . .
C108 C109 C110 117.2(11) . .
F11 C110 F12A 128(2) . .
F11 C110 F10A 56.3(13) . .
F12A C110 F10A 108.6(14) . .
F11 C110 F12 108.4(14) . .
F12A C110 F12 43.0(13) . .
F10A C110 F12 135(2) . .
F11 C110 F10 107.5(14) . .
F12A C110 F10 62.1(13) . .
F10A C110 F10 54.8(13) . .
F12 C110 F10 104.2(13) . .
F11 C110 F11A 49.9(14) . .
F12A C110 F11A 106.9(13) . .
F10A C110 F11A 105.4(14) . .
F12 C110 F11A 67.4(14) . .
F10 C110 F11A 144(2) . .
F11 C110 C109 116.8(15) . .
F12A C110 C109 115.3(16) . .
F10A C110 C109 110.6(15) . .
F12 C110 C109 113.4(18) . .
F10 C110 C109 105.5(17) . .
F11A C110 C109 109.5(17) . .

loop_
_geom_bond_atom_site_label_1
_geom_bond_atom_site_label_2
_geom_bond_distance
_geom_bond_site_symmetry_2
Yb1 O4 2.289(7) .
Yb1 O1 2.296(7) .
Yb1 O5 2.324(7) .
Yb1 O3 2.344(8) .
Yb1 O2 2.353(7) .
Yb1 O6 2.355(7) .
Yb1 N1 2.461(9) .
Yb1 N2 2.493(10) .
Yb1 C8 3.179(12) .
Yb1 Er1 3.4545(7) 3_676
Yb1 Er1 3.7755(11) .
Er1 O4 2.298(7) .
Er1 O3 2.315(7) .
Er1 O2 2.326(7) 3_676
Er1 O8 2.328(8) .
Er1 O7 2.329(8) .
Er1 O4 2.337(7) 3_676
Er1 O1 2.368(7) 3_676
Er1 N3 2.483(9) .
Er1 Yb1 3.4545(7) 3_676
Er1 Er1 3.7604(11) 3_676
O1 C8 1.297(14) .
O1 Er1 2.368(7) 3_676
O2 C17 1.339(13) .
O2 Er1 2.326(7) 3_676
O3 C26 1.353(15) .
O4 Er1 2.337(7) 3_676
O5 C102 1.267(13) .
O6 C104 1.270(13) .
O7 C107 1.272(15) .
O8 C109 1.234(14) .
N1 C1 1.322(17) .
N1 C9 1.363(15) .
N2 C10 1.349(17) .
N2 C18 1.368(16) .
N3 C19 1.315(14) .
N3 C27 1.372(13) .
C1 C2 1.39(2) .
C2 C3 1.35(2) .
C3 C4 1.42(2) .
C4 C9 1.413(17) .
C4 C5 1.41(2) .
C5 C6 1.31(2) .
C6 C7 1.46(2) .
C7 C8 1.396(18) .
C8 C9 1.484(17) .
C10 C11 1.38(2) .
C11 C12 1.34(2) .
C12 C13 1.44(2) .
C13 C14 1.42(2) .
C13 C18 1.423(18) .
C14 C15 1.32(2) .
C15 C16 1.44(2) .
C16 C17 1.367(18) .
C17 C18 1.407(17) .
C19 C20 1.390(17) .
C20 C21 1.34(2) .
C21 C22 1.39(2) .
C22 C27 1.404(16) .
C22 C23 1.417(19) .
C23 C24 1.38(2) .
C24 C25 1.43(2) .
C25 C26 1.394(17) .
C26 C27 1.407(16) .
C101 F2 1.313(9) .
C101 F3 1.316(9) .
C101 F1 1.318(9) .
C101 F3A 1.321(9) .
C101 F2A 1.322(9) .
C101 F1A 1.322(9) .
C101 C102 1.517(16) .
C102 C103 1.312(15) .
C103 C104 1.361(16) .
C104 C105 1.500(17) .
C105 F5 1.310(9) .
C105 F6A 1.311(9) .
C105 F4 1.312(10) .
C105 F5A 1.316(10) .
C105 F6 1.319(10) .
C105 F4A 1.320(10) .
C106 F7A 1.293(10) .
C106 F9 1.304(9) .
C106 F8A 1.313(9) .
C106 F7 1.322(10) .
C106 F9A 1.331(10) .
C106 F8 1.343(10) .
C106 C107 1.52(2) .
C107 C108 1.38(2) .
C108 C109 1.39(2) .
C109 C110 1.52(2) .
C110 F11 1.307(10) .
C110 F12A 1.313(9) .
C110 F10A 1.321(10) .
C110 F12 1.327(10) .
C110 F10 1.332(10) .
C110 F11A 1.333(10) .
